data_4111847
loop_
_publ_author_name
'Fan Zhang'
'Shi Bai'
'Glenn P. A. Yap'
'Vinod Tarwade'
'Joseph M. Fox'

_publ_section_title
;
 Abiotic Metallofoldamers as Electrochemically Responsive Molecules
;
_journal_name_full 'Journal of the American Chemical Society'
_journal_page_first 10590
_journal_page_last 10599
_journal_paper_doi 10.1021/ja050886c
_journal_volume 127
_journal_year 2005
_chemical_formula_sum 'C64 H64 Cl6 Cu N6 O8'
_chemical_formula_weight 1321.45
_chemical_name_systematic
; 
 ? 
;
_space_group_IT_number 19
_symmetry_cell_setting orthorhombic
_symmetry_space_group_name_Hall 'P 2ac 2ab'
_symmetry_space_group_name_H-M 'P 21 21 21'
_atom_sites_solution_hydrogens geom
_atom_sites_solution_primary direct
_atom_sites_solution_secondary difmap
_audit_creation_method SHELXL-97
_cell_angle_alpha 90.00
_cell_angle_beta 90.00
_cell_angle_gamma 90.00
_cell_formula_units_Z 4
_cell_length_a 15.745(3)
_cell_length_b 15.865(3)
_cell_length_c 24.245(5)
_cell_measurement_reflns_used 868
_cell_measurement_temperature 120(2)
_cell_measurement_theta_max 18.66
_cell_measurement_theta_min 3.01
_cell_volume 6056(2)
_computing_cell_refinement 'SHELXTL, Sheldrick (2001)'
_computing_data_collection 'SMART, Bruker (2002)'
_computing_data_reduction 'SHELXTL, Sheldrick (2001)'
_computing_molecular_graphics 'SHELXTL, Sheldrick (2001)'
_computing_publication_material 'SHELXTL, Sheldrick (2001)'
_computing_structure_refinement 'SHELXL-97 (Sheldrick, 1997)'
_computing_structure_solution 'SHELXS-97 (Sheldrick, 1990)'
_diffrn_ambient_temperature 120(2)
_diffrn_detector_area_resol_mean 836.6
_diffrn_measured_fraction_theta_full 0.970
_diffrn_measured_fraction_theta_max 0.904
_diffrn_measurement_device_type 'Bruker AXS APEX diffractometer'
_diffrn_measurement_method \w
_diffrn_radiation_monochromator graphite
_diffrn_radiation_source 'fine-focus sealed tube'
_diffrn_radiation_type MoK\a
_diffrn_radiation_wavelength 0.71073
_diffrn_reflns_av_R_equivalents 0.0553
_diffrn_reflns_av_sigmaI/netI 0.0826
_diffrn_reflns_limit_h_max 18
_diffrn_reflns_limit_h_min -19
_diffrn_reflns_limit_k_max 19
_diffrn_reflns_limit_k_min -19
_diffrn_reflns_limit_l_max 30
_diffrn_reflns_limit_l_min -29
_diffrn_reflns_number 32736
_diffrn_reflns_theta_full 27.00
_diffrn_reflns_theta_max 27.96
_diffrn_reflns_theta_min 1.68
_diffrn_standards_decay_% 0
_exptl_absorpt_coefficient_mu 0.687
_exptl_absorpt_correction_T_max 0.9221
_exptl_absorpt_correction_T_min 0.8635
_exptl_absorpt_correction_type multi-scan
_exptl_absorpt_process_details 'SADABS, Sheldrick (2003)'
_exptl_crystal_colour red
_exptl_crystal_density_diffrn 1.449
_exptl_crystal_description block
_exptl_crystal_F_000 2740
_exptl_crystal_size_max 0.22
_exptl_crystal_size_mid 0.14
_exptl_crystal_size_min 0.12
_refine_diff_density_max 0.837
_refine_diff_density_min -0.776
_refine_diff_density_rms 0.078
_refine_ls_abs_structure_details 'Flack H D (1983), Acta Cryst. A39, 876-881'
_refine_ls_abs_structure_Flack 0.008(13)
_refine_ls_extinction_method none
_refine_ls_goodness_of_fit_ref 1.024
_refine_ls_hydrogen_treatment constr
_refine_ls_matrix_type full
_refine_ls_number_parameters 770
_refine_ls_number_reflns 12880
_refine_ls_number_restraints 0
_refine_ls_restrained_S_all 1.024
_refine_ls_R_factor_all 0.0750
_refine_ls_R_factor_gt 0.0595
_refine_ls_shift/su_max 0.006
_refine_ls_shift/su_mean 0.000
_refine_ls_structure_factor_coef Fsqd
_refine_ls_weighting_details 'calc w=1/[\s^2^(Fo^2^)+(0.0644P)^2^+0.7076P] where P=(Fo^2^+2Fc^2^)/3'
_refine_ls_weighting_scheme calc
_refine_ls_wR_factor_gt 0.1318
_refine_ls_wR_factor_ref 0.1418
_reflns_number_gt 10581
_reflns_number_total 12880
_reflns_threshold_expression >2sigma(I)
_cod_data_source_file ja050886csi20050221_011948_3.cif
_cod_data_source_block joef013
_cod_database_code 4111847

loop_
_symmetry_equiv_pos_as_xyz
'x, y, z'
'-x+1/2, -y, z+1/2'
'-x, y+1/2, -z+1/2'
'x+1/2, -y+1/2, -z'

loop_
_atom_site_label
_atom_site_type_symbol
_atom_site_fract_x
_atom_site_fract_y
_atom_site_fract_z
_atom_site_U_iso_or_equiv
_atom_site_adp_type
_atom_site_occupancy
_atom_site_symmetry_multiplicity
_atom_site_calc_flag
_atom_site_refinement_flags
Cu Cu 0.99449(3) 0.21618(3) 0.122430(19) 0.01811(11) Uani 1 1 d .
Cl1 Cl 0.59398(8) 0.73614(9) 0.33759(5) 0.0437(3) Uani 1 1 d .
Cl2 Cl 0.58038(9) 0.90545(8) 0.29401(7) 0.0524(4) Uani 1 1 d .
Cl3 Cl 0.58878(8) 0.76347(9) 0.22012(5) 0.0397(3) Uani 1 1 d .
Cl4 Cl 0.88266(18) 0.80429(11) 0.10567(7) 0.1025(9) Uani 1 1 d .
Cl5 Cl 1.00433(13) 0.83392(11) 0.01889(7) 0.0714(5) Uani 1 1 d .
Cl6 Cl 0.85184(14) 0.74438(16) -0.00381(8) 0.0995(8) Uani 1 1 d .
N1 N 0.8131(2) 0.3686(2) 0.03252(14) 0.0229(8) Uani 1 1 d .
H1A H 0.8682 0.3720 0.0270 0.028 Uiso 1 1 calc R
N2 N 0.9060(2) 0.4713(2) 0.09636(15) 0.0246(8) Uani 1 1 d .
H2A H 0.9124 0.4171 0.1029 0.030 Uiso 1 1 calc R
N3 N 1.1161(2) 0.2025(2) 0.11133(13) 0.0204(8) Uani 1 1 d .
N4 N 0.9951(2) 0.0939(2) 0.12825(13) 0.0205(7) Uani 1 1 d .
N5 N 0.7541(2) 0.3316(2) 0.17012(14) 0.0227(8) Uani 1 1 d .
H5A H 0.8067 0.3215 0.1598 0.027 Uiso 1 1 calc R
N6 N 0.8784(2) 0.4030(2) 0.23218(14) 0.0195(8) Uani 1 1 d .
H6A H 0.8743 0.3478 0.2292 0.023 Uiso 1 1 calc R
O1 O 0.9488(2) 0.3132(2) -0.02229(13) 0.0298(8) Uani 1 1 d .
O2 O 0.7012(2) 0.2792(2) 0.02540(14) 0.0394(8) Uani 1 1 d .
O3 O 0.97506(19) 0.59762(19) 0.09613(15) 0.0341(8) Uani 1 1 d .
O4 O 0.99947(18) 0.33531(17) 0.11133(11) 0.0221(6) Uani 1 1 d .
O5 O 0.87612(16) 0.22535(18) 0.14000(11) 0.0209(6) Uani 1 1 d .
O6 O 0.61987(17) 0.2799(2) 0.16547(13) 0.0299(7) Uani 1 1 d .
O7 O 0.97290(19) 0.5094(2) 0.24431(15) 0.0326(8) Uani 1 1 d .
O8 O 0.93277(18) 0.25469(18) 0.26588(12) 0.0234(7) Uani 1 1 d .
C1 C 1.0371(3) 0.3249(3) -0.0339(2) 0.0388(13) Uani 1 1 d .
H1B H 1.0506 0.3852 -0.0329 0.058 Uiso 1 1 calc R
H1C H 1.0500 0.3024 -0.0706 0.058 Uiso 1 1 calc R
H1D H 1.0711 0.2951 -0.0063 0.058 Uiso 1 1 calc R
C2 C 0.9211(3) 0.2328(3) -0.01402(18) 0.0300(11) Uani 1 1 d .
C3 C 0.9710(3) 0.1627(3) -0.0257(2) 0.0367(12) Uani 1 1 d .
H3A H 1.0271 0.1696 -0.0393 0.044 Uiso 1 1 calc R
C4 C 0.9386(4) 0.0832(3) -0.0175(2) 0.0406(13) Uani 1 1 d .
H4A H 0.9734 0.0355 -0.0244 0.049 Uiso 1 1 calc R
C5 C 0.8554(4) 0.0713(3) 0.0009(2) 0.0396(13) Uani 1 1 d .
H5B H 0.8333 0.0161 0.0060 0.047 Uiso 1 1 calc R
C6 C 0.8063(3) 0.1407(3) 0.01147(19) 0.0324(11) Uani 1 1 d .
H6B H 0.7495 0.1327 0.0236 0.039 Uiso 1 1 calc R
C7 C 0.8367(3) 0.2229(3) 0.00502(17) 0.0266(10) Uani 1 1 d .
C8 C 0.7767(3) 0.2912(3) 0.02137(17) 0.0257(10) Uani 1 1 d .
C9 C 0.7737(3) 0.4424(3) 0.05147(17) 0.0238(10) Uani 1 1 d .
C10 C 0.6893(3) 0.4638(3) 0.03911(19) 0.0310(11) Uani 1 1 d .
H10A H 0.6543 0.4258 0.0191 0.037 Uiso 1 1 calc R
C11 C 0.6576(3) 0.5405(3) 0.0562(2) 0.0370(12) Uani 1 1 d .
H11A H 0.6006 0.5552 0.0478 0.044 Uiso 1 1 calc R
C12 C 0.7082(3) 0.5965(3) 0.0855(2) 0.0343(12) Uani 1 1 d .
H12A H 0.6864 0.6500 0.0961 0.041 Uiso 1 1 calc R
C13 C 0.7902(3) 0.5743(3) 0.09928(19) 0.0259(10) Uani 1 1 d .
H13A H 0.8241 0.6119 0.1204 0.031 Uiso 1 1 calc R
C14 C 0.8231(3) 0.4989(3) 0.08282(17) 0.0238(10) Uani 1 1 d .
C15 C 0.9769(3) 0.5200(3) 0.10024(17) 0.0224(9) Uani 1 1 d .
C16 C 1.0588(3) 0.4745(3) 0.10681(16) 0.0203(9) Uani 1 1 d .
C17 C 1.1304(3) 0.5246(3) 0.10738(18) 0.0264(10) Uani 1 1 d .
H17A H 1.1235 0.5841 0.1058 0.032 Uiso 1 1 calc R
C18 C 1.2121(3) 0.4918(3) 0.11014(19) 0.0278(11) Uani 1 1 d .
H18A H 1.2601 0.5281 0.1116 0.033 Uiso 1 1 calc R
C19 C 1.2221(3) 0.4059(3) 0.11075(18) 0.0269(10) Uani 1 1 d .
H19A H 1.2777 0.3826 0.1113 0.032 Uiso 1 1 calc R
C20 C 1.1514(3) 0.3518(3) 0.11059(17) 0.0230(9) Uani 1 1 d .
C21 C 1.0672(3) 0.3841(3) 0.10969(16) 0.0189(9) Uani 1 1 d .
C22 C 1.1705(3) 0.2637(3) 0.10990(16) 0.0223(9) Uani 1 1 d .
H22A H 1.2288 0.2485 0.1082 0.027 Uiso 1 1 calc R
C23 C 1.1415(3) 0.1159(3) 0.10996(16) 0.0211(9) Uani 1 1 d .
C24 C 1.2228(3) 0.0874(3) 0.09815(18) 0.0241(10) Uani 1 1 d .
H24A H 1.2664 0.1272 0.0907 0.029 Uiso 1 1 calc R
C25 C 1.2420(3) 0.0007(3) 0.09705(18) 0.0249(10) Uani 1 1 d .
C26 C 1.1773(3) -0.0572(3) 0.10975(18) 0.0267(10) Uani 1 1 d .
C27 C 1.0961(3) -0.0277(3) 0.12093(18) 0.0237(9) Uani 1 1 d .
H27A H 1.0525 -0.0670 0.1294 0.028 Uiso 1 1 calc R
C28 C 1.0768(3) 0.0583(3) 0.12002(18) 0.0231(9) Uani 1 1 d .
C29 C 1.3305(3) -0.0250(3) 0.08125(19) 0.0316(11) Uani 1 1 d .
H29A H 1.3468 0.0063 0.0475 0.038 Uiso 1 1 calc R
H29B H 1.3300 -0.0857 0.0719 0.038 Uiso 1 1 calc R
C30 C 1.3985(3) -0.0101(3) 0.1252(2) 0.0427(13) Uani 1 1 d .
H30A H 1.3717 -0.0130 0.1621 0.051 Uiso 1 1 calc R
H30B H 1.4218 0.0475 0.1206 0.051 Uiso 1 1 calc R
C31 C 1.4719(3) -0.0736(5) 0.1229(3) 0.065(2) Uani 1 1 d .
H31A H 1.5107 -0.0613 0.1541 0.078 Uiso 1 1 calc R
H31B H 1.4481 -0.1305 0.1292 0.078 Uiso 1 1 calc R
C32 C 1.5222(4) -0.0766(4) 0.0731(3) 0.0609(18) Uani 1 1 d .
H32A H 1.5521 -0.0222 0.0686 0.073 Uiso 1 1 calc R
H32B H 1.4837 -0.0837 0.0412 0.073 Uiso 1 1 calc R
C33 C 1.5886(4) -0.1489(4) 0.0726(2) 0.0492(15) Uani 1 1 d .
H33A H 1.6274 -0.1433 0.1046 0.059 Uiso 1 1 calc R
H33B H 1.5597 -0.2041 0.0751 0.059 Uiso 1 1 calc R
C34 C 1.6375(5) -0.1431(6) 0.0202(3) 0.098(3) Uani 1 1 d .
H34A H 1.6849 -0.1830 0.0212 0.147 Uiso 1 1 calc R
H34B H 1.6595 -0.0857 0.0158 0.147 Uiso 1 1 calc R
H34C H 1.6002 -0.1567 -0.0109 0.147 Uiso 1 1 calc R
C35 C 1.1930(3) -0.1514(3) 0.1098(2) 0.0314(11) Uani 1 1 d .
H35A H 1.2195 -0.1674 0.0743 0.038 Uiso 1 1 calc R
H35B H 1.1377 -0.1808 0.1123 0.038 Uiso 1 1 calc R
C36 C 1.2500(3) -0.1812(3) 0.1570(2) 0.0297(11) Uani 1 1 d .
H36A H 1.2968 -0.1402 0.1617 0.036 Uiso 1 1 calc R
H36B H 1.2164 -0.1815 0.1915 0.036 Uiso 1 1 calc R
C37 C 1.2879(3) -0.2683(3) 0.14845(18) 0.0266(10) Uani 1 1 d .
H37A H 1.3193 -0.2692 0.1131 0.032 Uiso 1 1 calc R
H37B H 1.2414 -0.3101 0.1459 0.032 Uiso 1 1 calc R
C38 C 1.3481(3) -0.2940(3) 0.19490(18) 0.0301(11) Uani 1 1 d .
H38A H 1.3161 -0.2934 0.2301 0.036 Uiso 1 1 calc R
H38B H 1.3935 -0.2511 0.1978 0.036 Uiso 1 1 calc R
C39 C 1.3896(3) -0.3811(3) 0.1880(2) 0.0356(12) Uani 1 1 d .
H39A H 1.4268 -0.3919 0.2201 0.043 Uiso 1 1 calc R
H39B H 1.3445 -0.4246 0.1880 0.043 Uiso 1 1 calc R
C40 C 1.4409(3) -0.3901(3) 0.13645(19) 0.0338(12) Uani 1 1 d .
H40A H 1.4666 -0.4463 0.1353 0.051 Uiso 1 1 calc R
H40B H 1.4857 -0.3472 0.1359 0.051 Uiso 1 1 calc R
H40C H 1.4039 -0.3826 0.1043 0.051 Uiso 1 1 calc R
C41 C 0.9289(3) 0.0476(3) 0.13570(17) 0.0226(10) Uani 1 1 d .
H41A H 0.9376 -0.0117 0.1365 0.027 Uiso 1 1 calc R
C42 C 0.8427(3) 0.0771(3) 0.14295(17) 0.0222(9) Uani 1 1 d .
C43 C 0.7818(3) 0.0139(3) 0.14846(19) 0.0296(11) Uani 1 1 d .
H43A H 0.7988 -0.0435 0.1474 0.036 Uiso 1 1 calc R
C44 C 0.6972(3) 0.0335(3) 0.1555(2) 0.0305(11) Uani 1 1 d .
H44A H 0.6557 -0.0096 0.1593 0.037 Uiso 1 1 calc R
C45 C 0.6745(3) 0.1173(3) 0.15677(19) 0.0270(10) Uani 1 1 d .
H45A H 0.6160 0.1309 0.1604 0.032 Uiso 1 1 calc R
C46 C 0.7325(3) 0.1829(3) 0.15307(16) 0.0204(9) Uani 1 1 d .
C47 C 0.8209(3) 0.1642(3) 0.14485(16) 0.0196(9) Uani 1 1 d .
C48 C 0.6966(2) 0.2696(3) 0.16192(17) 0.0212(9) Uani 1 1 d .
C49 C 0.7369(3) 0.4113(3) 0.19385(17) 0.0206(9) Uani 1 1 d .
C50 C 0.6584(3) 0.4518(3) 0.18901(18) 0.0235(9) Uani 1 1 d .
H50A H 0.6142 0.4274 0.1677 0.028 Uiso 1 1 calc R
C51 C 0.6462(3) 0.5273(3) 0.21559(19) 0.0261(10) Uani 1 1 d .
H51A H 0.5928 0.5547 0.2123 0.031 Uiso 1 1 calc R
C52 C 0.7090(3) 0.5647(3) 0.24679(19) 0.0283(10) Uani 1 1 d .
H52A H 0.6986 0.6166 0.2651 0.034 Uiso 1 1 calc R
C53 C 0.7878(3) 0.5252(3) 0.25107(17) 0.0221(9) Uani 1 1 d .
H53A H 0.8320 0.5508 0.2719 0.027 Uiso 1 1 calc R
C54 C 0.8018(3) 0.4494(3) 0.22518(18) 0.0208(9) Uani 1 1 d .
C55 C 0.9568(3) 0.4337(3) 0.24293(18) 0.0233(9) Uani 1 1 d .
C56 C 1.0260(2) 0.3692(3) 0.25058(17) 0.0200(9) Uani 1 1 d .
C57 C 1.1091(3) 0.3997(3) 0.24714(17) 0.0276(10) Uani 1 1 d .
H57A H 1.1183 0.4582 0.2414 0.033 Uiso 1 1 calc R
C58 C 1.1782(3) 0.3466(3) 0.25197(19) 0.0331(11) Uani 1 1 d .
H58A H 1.2342 0.3686 0.2493 0.040 Uiso 1 1 calc R
C59 C 1.1660(3) 0.2628(4) 0.2606(2) 0.0372(12) Uani 1 1 d .
H59A H 1.2137 0.2266 0.2642 0.045 Uiso 1 1 calc R
C60 C 1.0837(3) 0.2291(3) 0.26414(18) 0.0286(10) Uani 1 1 d .
H60A H 1.0760 0.1703 0.2695 0.034 Uiso 1 1 calc R
C61 C 1.0143(2) 0.2814(3) 0.25986(15) 0.0221(9) Uani 1 1 d .
C62 C 0.9190(3) 0.1669(3) 0.27580(19) 0.0296(11) Uani 1 1 d .
H62A H 0.8582 0.1564 0.2808 0.044 Uiso 1 1 calc R
H62B H 0.9498 0.1498 0.3091 0.044 Uiso 1 1 calc R
H62C H 0.9398 0.1342 0.2442 0.044 Uiso 1 1 calc R
C63 C 0.5524(3) 0.7994(3) 0.28419(19) 0.0291(10) Uani 1 1 d .
H63A H 0.4890 0.7948 0.2849 0.035 Uiso 1 1 calc R
C64 C 0.9262(4) 0.7656(3) 0.0463(2) 0.0411(13) Uani 1 1 d .
H64A H 0.9550 0.7112 0.0556 0.049 Uiso 1 1 calc R

loop_
_atom_site_aniso_label
_atom_site_aniso_U_11
_atom_site_aniso_U_22
_atom_site_aniso_U_33
_atom_site_aniso_U_23
_atom_site_aniso_U_13
_atom_site_aniso_U_12
Cu 0.0164(2) 0.0170(2) 0.0210(2) 0.0002(2) 0.0006(2) 0.0032(2)
Cl1 0.0398(7) 0.0541(9) 0.0372(7) 0.0061(6) -0.0012(5) 0.0077(6)
Cl2 0.0378(7) 0.0281(7) 0.0914(12) -0.0105(7) -0.0014(7) -0.0016(6)
Cl3 0.0353(6) 0.0489(8) 0.0350(6) -0.0031(6) 0.0008(5) 0.0067(6)
Cl4 0.207(3) 0.0520(11) 0.0481(10) -0.0204(8) 0.0414(13) -0.0210(14)
Cl5 0.0802(12) 0.0688(11) 0.0651(10) 0.0122(8) -0.0133(10) -0.0308(11)
Cl6 0.0967(14) 0.148(2) 0.0543(10) 0.0172(12) -0.0305(10) -0.0647(14)
N1 0.0158(17) 0.030(2) 0.0230(18) -0.0032(16) 0.0004(14) 0.0013(15)
N2 0.0245(19) 0.020(2) 0.030(2) 0.0023(16) 0.0016(16) 0.0054(16)
N3 0.0204(17) 0.023(2) 0.0183(17) 0.0026(14) -0.0013(13) 0.0043(15)
N4 0.0189(17) 0.0202(18) 0.0225(16) -0.0013(14) -0.0011(16) 0.0066(15)
N5 0.0202(18) 0.021(2) 0.0265(19) -0.0053(16) 0.0020(15) 0.0009(15)
N6 0.0186(17) 0.0149(18) 0.0250(19) -0.0040(15) -0.0016(14) 0.0025(14)
O1 0.0276(17) 0.0284(19) 0.0333(18) 0.0016(15) 0.0069(14) 0.0086(14)
O2 0.0258(17) 0.038(2) 0.054(2) -0.0043(19) -0.0024(15) -0.0063(17)
O3 0.0280(17) 0.0170(17) 0.057(2) 0.0025(16) 0.0008(15) 0.0019(13)
O4 0.0174(14) 0.0218(15) 0.0271(15) 0.0022(12) 0.0025(13) 0.0036(13)
O5 0.0162(13) 0.0184(16) 0.0280(15) 0.0010(13) 0.0018(11) 0.0031(12)
O6 0.0165(14) 0.0285(18) 0.0446(18) -0.0025(16) 0.0020(13) -0.0020(14)
O7 0.0256(17) 0.0188(18) 0.053(2) -0.0014(15) 0.0022(15) -0.0039(13)
O8 0.0204(15) 0.0173(16) 0.0326(17) 0.0043(13) -0.0008(12) 0.0036(12)
C1 0.027(3) 0.039(3) 0.050(3) 0.001(3) 0.010(2) 0.006(2)
C2 0.035(3) 0.034(3) 0.021(2) 0.000(2) -0.0024(19) 0.006(2)
C3 0.040(3) 0.033(3) 0.037(3) -0.002(2) 0.006(2) 0.006(2)
C4 0.052(3) 0.035(3) 0.035(3) -0.004(2) -0.001(2) 0.016(3)
C5 0.057(4) 0.028(3) 0.033(3) 0.000(2) -0.008(3) -0.006(3)
C6 0.035(3) 0.037(3) 0.025(2) -0.003(2) -0.008(2) -0.003(2)
C7 0.029(2) 0.031(3) 0.020(2) 0.002(2) -0.0041(17) -0.002(2)
C8 0.024(2) 0.034(3) 0.019(2) 0.0003(19) -0.0046(17) -0.004(2)
C9 0.024(2) 0.029(3) 0.019(2) 0.0015(18) 0.0035(17) 0.007(2)
C10 0.019(2) 0.046(3) 0.029(2) 0.003(2) -0.0024(18) 0.004(2)
C11 0.031(3) 0.042(3) 0.037(3) 0.003(2) 0.002(2) 0.015(2)
C12 0.037(3) 0.030(3) 0.037(3) 0.006(2) 0.006(2) 0.017(2)
C13 0.029(2) 0.019(2) 0.030(2) 0.0036(19) 0.0022(19) 0.0018(19)
C14 0.022(2) 0.027(3) 0.023(2) 0.0051(19) 0.0030(18) 0.0017(18)
C15 0.024(2) 0.023(2) 0.020(2) 0.0017(18) 0.0018(17) 0.0003(18)
C16 0.021(2) 0.022(2) 0.017(2) 0.0029(17) 0.0033(16) -0.0014(18)
C17 0.028(2) 0.026(3) 0.025(2) 0.0001(19) 0.0017(18) 0.000(2)
C18 0.021(2) 0.030(3) 0.033(3) -0.005(2) 0.0033(19) -0.0082(19)
C19 0.021(2) 0.032(3) 0.027(2) -0.003(2) -0.0043(18) 0.0047(19)
C20 0.021(2) 0.027(3) 0.021(2) 0.0004(18) -0.0011(16) 0.0017(18)
C21 0.017(2) 0.026(2) 0.0143(19) 0.0024(17) 0.0007(15) 0.0017(17)
C22 0.0169(19) 0.025(2) 0.025(2) -0.0023(18) -0.0016(16) 0.0065(17)
C23 0.025(2) 0.020(2) 0.018(2) 0.0026(17) -0.0025(16) 0.0088(18)
C24 0.020(2) 0.027(3) 0.025(2) 0.0005(19) 0.0001(17) 0.0006(19)
C25 0.024(2) 0.026(3) 0.025(2) -0.0018(19) -0.0039(18) 0.0082(19)
C26 0.030(2) 0.020(2) 0.030(2) -0.0082(19) -0.0062(19) 0.0112(19)
C27 0.023(2) 0.017(2) 0.031(2) -0.0021(19) -0.008(2) 0.0042(17)
C28 0.024(2) 0.024(2) 0.022(2) -0.0016(19) -0.0050(18) 0.0098(18)
C29 0.033(3) 0.035(3) 0.027(2) 0.002(2) 0.003(2) 0.009(2)
C30 0.030(3) 0.037(3) 0.061(4) -0.015(3) 0.007(3) -0.002(2)
C31 0.031(3) 0.093(5) 0.071(4) -0.038(4) -0.012(3) 0.016(3)
C32 0.051(4) 0.076(5) 0.055(4) 0.000(3) -0.004(3) -0.002(3)
C33 0.040(3) 0.052(4) 0.055(4) -0.006(3) 0.001(3) 0.014(3)
C34 0.082(6) 0.137(8) 0.076(6) 0.030(6) 0.010(4) 0.002(6)
C35 0.026(2) 0.023(3) 0.045(3) -0.013(2) -0.008(2) 0.0077(19)
C36 0.027(2) 0.025(3) 0.037(3) 0.001(2) 0.005(2) 0.0017(19)
C37 0.027(2) 0.022(3) 0.031(2) 0.0016(19) 0.0037(18) 0.0036(19)
C38 0.039(3) 0.026(3) 0.026(2) 0.000(2) -0.0014(19) 0.010(2)
C39 0.043(3) 0.029(3) 0.035(3) 0.007(2) -0.008(2) 0.006(2)
C40 0.038(3) 0.030(3) 0.033(3) 0.001(2) -0.001(2) 0.014(2)
C41 0.024(2) 0.018(2) 0.026(2) -0.0008(18) -0.0011(17) 0.0023(18)
C42 0.020(2) 0.021(2) 0.025(2) 0.0014(18) -0.0023(17) 0.0023(18)
C43 0.034(3) 0.018(2) 0.037(3) 0.002(2) -0.004(2) -0.001(2)
C44 0.023(2) 0.023(3) 0.046(3) 0.002(2) -0.002(2) -0.0052(19)
C45 0.019(2) 0.028(3) 0.034(3) 0.001(2) -0.0038(19) -0.0016(18)
C46 0.018(2) 0.026(2) 0.017(2) 0.0000(17) -0.0020(16) -0.0013(17)
C47 0.021(2) 0.017(2) 0.0205(19) -0.0016(17) -0.0023(16) 0.0023(17)
C48 0.018(2) 0.022(2) 0.023(2) -0.0030(18) 0.0018(16) -0.0033(17)
C49 0.022(2) 0.017(2) 0.022(2) 0.0024(17) 0.0015(17) 0.0040(17)
C50 0.020(2) 0.021(2) 0.029(2) 0.0028(18) -0.0020(18) 0.0009(18)
C51 0.019(2) 0.026(3) 0.033(2) 0.001(2) 0.0043(19) 0.0088(19)
C52 0.034(3) 0.021(2) 0.030(2) 0.000(2) 0.004(2) 0.008(2)
C53 0.022(2) 0.020(2) 0.025(2) 0.0007(18) -0.0025(18) -0.0007(18)
C54 0.019(2) 0.018(2) 0.025(2) 0.0050(18) 0.0010(17) -0.0011(17)
C55 0.023(2) 0.025(3) 0.022(2) -0.0030(18) -0.0023(17) -0.0012(19)
C56 0.017(2) 0.023(2) 0.020(2) -0.0011(17) -0.0005(16) -0.0019(16)
C57 0.024(2) 0.037(3) 0.021(2) -0.005(2) 0.0013(18) -0.004(2)
C58 0.022(2) 0.045(3) 0.032(3) -0.006(2) 0.001(2) 0.002(2)
C59 0.027(2) 0.048(4) 0.036(3) -0.004(2) 0.003(2) 0.013(2)
C60 0.031(2) 0.026(3) 0.029(2) -0.003(2) -0.0035(19) 0.009(2)
C61 0.021(2) 0.029(2) 0.0167(18) 0.0010(18) -0.0024(15) -0.001(2)
C62 0.037(3) 0.016(2) 0.036(3) 0.008(2) -0.001(2) 0.000(2)
C63 0.018(2) 0.029(3) 0.040(3) -0.001(2) 0.0008(19) 0.0011(19)
C64 0.064(4) 0.026(3) 0.034(3) 0.002(2) -0.013(2) 0.002(3)

loop_
_atom_type_symbol
_atom_type_description
_atom_type_scat_dispersion_real
_atom_type_scat_dispersion_imag
_atom_type_scat_source
C C 0.0033 0.0016 'International Tables Vol C Tables 4.2.6.8 and 6.1.1.4'
H H 0.0000 0.0000 'International Tables Vol C Tables 4.2.6.8 and 6.1.1.4'
N N 0.0061 0.0033 'International Tables Vol C Tables 4.2.6.8 and 6.1.1.4'
O O 0.0106 0.0060 'International Tables Vol C Tables 4.2.6.8 and 6.1.1.4'
Cu Cu 0.3201 1.2651 'International Tables Vol C Tables 4.2.6.8 and 6.1.1.4'
Cl Cl 0.1484 0.1585 'International Tables Vol C Tables 4.2.6.8 and 6.1.1.4'

loop_
_geom_angle_atom_site_label_1
_geom_angle_atom_site_label_2
_geom_angle_atom_site_label_3
_geom_angle
O4 Cu O5 89.78(12)
O4 Cu N4 175.26(13)
O5 Cu N4 93.67(13)
O4 Cu N3 92.89(13)
O5 Cu N3 174.73(13)
N4 Cu N3 83.94(14)
C8 N1 C9 128.5(4)
C8 N1 H1A 115.7
C9 N1 H1A 115.7
C15 N2 C14 126.6(4)
C15 N2 H2A 116.7
C14 N2 H2A 116.7
C22 N3 C23 122.3(3)
C22 N3 Cu 124.8(3)
C23 N3 Cu 112.6(3)
C41 N4 C28 121.7(3)
C41 N4 Cu 125.2(3)
C28 N4 Cu 113.0(3)
C48 N5 C49 125.6(4)
C48 N5 H5A 117.2
C49 N5 H5A 117.2
C55 N6 C54 127.6(4)
C55 N6 H6A 116.2
C54 N6 H6A 116.2
C2 O1 C1 117.4(4)
C21 O4 Cu 128.2(3)
C47 O5 Cu 127.6(3)
C61 O8 C62 117.7(3)
O1 C1 H1B 109.5
O1 C1 H1C 109.5
H1B C1 H1C 109.5
O1 C1 H1D 109.5
H1B C1 H1D 109.5
H1C C1 H1D 109.5
O1 C2 C3 122.6(4)
O1 C2 C7 116.8(4)
C3 C2 C7 120.5(5)
C4 C3 C2 119.7(5)
C4 C3 H3A 120.2
C2 C3 H3A 120.2
C3 C4 C5 121.2(5)
C3 C4 H4A 119.4
C5 C4 H4A 119.4
C6 C5 C4 118.7(5)
C6 C5 H5B 120.6
C4 C5 H5B 120.6
C5 C6 C7 122.4(5)
C5 C6 H6B 118.8
C7 C6 H6B 118.8
C6 C7 C2 117.5(5)
C6 C7 C8 115.5(4)
C2 C7 C8 126.9(4)
O2 C8 N1 122.2(4)
O2 C8 C7 122.0(4)
N1 C8 C7 115.8(4)
N1 C9 C10 123.4(4)
N1 C9 C14 117.6(4)
C10 C9 C14 118.9(4)
C11 C10 C9 119.5(5)
C11 C10 H10A 120.3
C9 C10 H10A 120.3
C10 C11 C12 120.7(5)
C10 C11 H11A 119.6
C12 C11 H11A 119.6
C13 C12 C11 119.8(5)
C13 C12 H12A 120.1
C11 C12 H12A 120.1
C14 C13 C12 120.6(5)
C14 C13 H13A 119.7
C12 C13 H13A 119.7
C13 C14 C9 120.4(4)
C13 C14 N2 123.6(4)
C9 C14 N2 115.9(4)
O3 C15 N2 122.8(4)
O3 C15 C16 120.8(4)
N2 C15 C16 116.3(4)
C17 C16 C21 119.9(4)
C17 C16 C15 115.5(4)
C21 C16 C15 124.6(4)
C16 C17 C18 122.7(4)
C16 C17 H17A 118.6
C18 C17 H17A 118.6
C19 C18 C17 118.6(4)
C19 C18 H18A 120.7
C17 C18 H18A 120.7
C18 C19 C20 121.0(4)
C18 C19 H19A 119.5
C20 C19 H19A 119.5
C19 C20 C21 121.3(4)
C19 C20 C22 115.5(4)
C21 C20 C22 123.2(4)
O4 C21 C20 122.8(4)
O4 C21 C16 120.8(4)
C20 C21 C16 116.4(4)
N3 C22 C20 126.4(4)
N3 C22 H22A 116.8
C20 C22 H22A 116.8
C24 C23 C28 119.8(4)
C24 C23 N3 125.1(4)
C28 C23 N3 115.0(4)
C23 C24 C25 121.3(4)
C23 C24 H24A 119.3
C25 C24 H24A 119.3
C26 C25 C24 118.6(4)
C26 C25 C29 123.5(4)
C24 C25 C29 117.9(4)
C27 C26 C25 119.4(4)
C27 C26 C35 118.8(4)
C25 C26 C35 121.7(4)
C26 C27 C28 121.7(4)
C26 C27 H27A 119.2
C28 C27 H27A 119.2
C23 C28 C27 119.1(4)
C23 C28 N4 115.2(4)
C27 C28 N4 125.7(4)
C25 C29 C30 115.5(4)
C25 C29 H29A 108.4
C30 C29 H29A 108.4
C25 C29 H29B 108.4
C30 C29 H29B 108.4
H29A C29 H29B 107.5
C29 C30 C31 113.7(4)
C29 C30 H30A 108.8
C31 C30 H30A 108.8
C29 C30 H30B 108.8
C31 C30 H30B 108.8
H30A C30 H30B 107.7
C32 C31 C30 117.7(6)
C32 C31 H31A 107.9
C30 C31 H31A 107.9
C32 C31 H31B 107.9
C30 C31 H31B 107.9
H31A C31 H31B 107.2
C31 C32 C33 113.6(6)
C31 C32 H32A 108.8
C33 C32 H32A 108.8
C31 C32 H32B 108.8
C33 C32 H32B 108.8
H32A C32 H32B 107.7
C34 C33 C32 108.0(6)
C34 C33 H33A 110.1
C32 C33 H33A 110.1
C34 C33 H33B 110.1
C32 C33 H33B 110.1
H33A C33 H33B 108.4
C33 C34 H34A 109.5
C33 C34 H34B 109.5
H34A C34 H34B 109.5
C33 C34 H34C 109.5
H34A C34 H34C 109.5
H34B C34 H34C 109.5
C26 C35 C36 113.7(4)
C26 C35 H35A 108.8
C36 C35 H35A 108.8
C26 C35 H35B 108.8
C36 C35 H35B 108.8
H35A C35 H35B 107.7
C37 C36 C35 114.2(4)
C37 C36 H36A 108.7
C35 C36 H36A 108.7
C37 C36 H36B 108.7
C35 C36 H36B 108.7
H36A C36 H36B 107.6
C36 C37 C38 112.7(4)
C36 C37 H37A 109.0
C38 C37 H37A 109.0
C36 C37 H37B 109.0
C38 C37 H37B 109.0
H37A C37 H37B 107.8
C37 C38 C39 115.0(4)
C37 C38 H38A 108.5
C39 C38 H38A 108.5
C37 C38 H38B 108.5
C39 C38 H38B 108.5
H38A C38 H38B 107.5
C40 C39 C38 114.0(4)
C40 C39 H39A 108.8
C38 C39 H39A 108.8
C40 C39 H39B 108.8
C38 C39 H39B 108.8
H39A C39 H39B 107.7
C39 C40 H40A 109.5
C39 C40 H40B 109.5
H40A C40 H40B 109.5
C39 C40 H40C 109.5
H40A C40 H40C 109.5
H40B C40 H40C 109.5
N4 C41 C42 126.2(4)
N4 C41 H41A 116.9
C42 C41 H41A 116.9
C43 C42 C47 121.9(4)
C43 C42 C41 115.2(4)
C47 C42 C41 122.9(4)
C44 C43 C42 121.0(4)
C44 C43 H43A 119.5
C42 C43 H43A 119.5
C43 C44 C45 118.1(4)
C43 C44 H44A 120.9
C45 C44 H44A 120.9
C44 C45 C46 123.5(4)
C44 C45 H45A 118.3
C46 C45 H45A 118.3
C45 C46 C47 119.4(4)
C45 C46 C48 115.4(4)
C47 C46 C48 125.0(4)
O5 C47 C42 123.8(4)
O5 C47 C46 120.2(4)
C42 C47 C46 116.0(4)
O6 C48 N5 123.7(4)
O6 C48 C46 120.3(4)
N5 C48 C46 115.8(3)
C50 C49 C54 119.4(4)
C50 C49 N5 123.1(4)
C54 C49 N5 117.5(4)
C51 C50 C49 119.0(4)
C51 C50 H50A 120.5
C49 C50 H50A 120.5
C50 C51 C52 122.1(4)
C50 C51 H51A 118.9
C52 C51 H51A 118.9
C51 C52 C53 119.1(4)
C51 C52 H52A 120.4
C53 C52 H52A 120.4
C54 C53 C52 120.1(4)
C54 C53 H53A 120.0
C52 C53 H53A 120.0
C53 C54 C49 120.3(4)
C53 C54 N6 122.3(4)
C49 C54 N6 117.3(4)
O7 C55 N6 123.2(4)
O7 C55 C56 120.7(4)
N6 C55 C56 116.1(4)
C57 C56 C61 118.0(4)
C57 C56 C55 115.8(4)
C61 C56 C55 126.2(4)
C58 C57 C56 121.4(5)
C58 C57 H57A 119.3
C56 C57 H57A 119.3
C59 C58 C57 119.9(4)
C59 C58 H58A 120.1
C57 C58 H58A 120.1
C58 C59 C60 120.8(5)
C58 C59 H59A 119.6
C60 C59 H59A 119.6
C61 C60 C59 119.9(4)
C61 C60 H60A 120.0
C59 C60 H60A 120.0
O8 C61 C60 123.6(4)
O8 C61 C56 116.4(4)
C60 C61 C56 119.9(4)
O8 C62 H62A 109.5
O8 C62 H62B 109.5
H62A C62 H62B 109.5
O8 C62 H62C 109.5
H62A C62 H62C 109.5
H62B C62 H62C 109.5
Cl3 C63 Cl2 110.5(3)
Cl3 C63 Cl1 110.1(2)
Cl2 C63 Cl1 110.6(3)
Cl3 C63 H63A 108.5
Cl2 C63 H63A 108.5
Cl1 C63 H63A 108.5
Cl4 C64 Cl6 113.0(3)
Cl4 C64 Cl5 112.0(3)
Cl6 C64 Cl5 109.2(3)
Cl4 C64 H64A 107.4
Cl6 C64 H64A 107.4
Cl5 C64 H64A 107.4

loop_
_geom_bond_atom_site_label_1
_geom_bond_atom_site_label_2
_geom_bond_distance
Cu O4 1.911(3)
Cu O5 1.917(3)
Cu N4 1.945(3)
Cu N3 1.946(3)
Cl1 C63 1.764(5)
Cl2 C63 1.756(5)
Cl3 C63 1.751(5)
Cl4 C64 1.709(5)
Cl5 C64 1.769(6)
Cl6 C64 1.720(5)
N1 C8 1.381(6)
N1 C9 1.402(5)
N1 H1A 0.8800
N2 C15 1.360(5)
N2 C14 1.416(5)
N2 H2A 0.8800
N3 C22 1.294(5)
N3 C23 1.431(5)
N4 C41 1.288(5)
N4 C28 1.420(5)
N5 C48 1.351(5)
N5 C49 1.417(5)
N5 H5A 0.8800
N6 C55 1.351(5)
N6 C54 1.423(5)
N6 H6A 0.8800
O1 C2 1.364(6)
O1 C1 1.430(5)
O2 C8 1.209(5)
O3 C15 1.236(5)
O4 C21 1.318(5)
O5 C47 1.308(5)
O6 C48 1.222(5)
O7 C55 1.228(5)
O8 C61 1.360(5)
O8 C62 1.431(5)
C1 H1B 0.9800
C1 H1C 0.9800
C1 H1D 0.9800
C2 C3 1.390(7)
C2 C7 1.416(6)
C3 C4 1.375(7)
C3 H3A 0.9500
C4 C5 1.396(8)
C4 H4A 0.9500
C5 C6 1.370(7)
C5 H5B 0.9500
C6 C7 1.398(7)
C6 H6B 0.9500
C7 C8 1.492(6)
C9 C10 1.403(6)
C9 C14 1.410(6)
C10 C11 1.378(7)
C10 H10A 0.9500
C11 C12 1.389(7)
C11 H11A 0.9500
C12 C13 1.379(6)
C12 H12A 0.9500
C13 C14 1.364(6)
C13 H13A 0.9500
C15 C16 1.487(6)
C16 C17 1.379(6)
C16 C21 1.441(6)
C17 C18 1.390(6)
C17 H17A 0.9500
C18 C19 1.372(6)
C18 H18A 0.9500
C19 C20 1.406(6)
C19 H19A 0.9500
C20 C21 1.422(5)
C20 C22 1.430(6)
C22 H22A 0.9500
C23 C24 1.388(6)
C23 C28 1.391(6)
C24 C25 1.409(6)
C24 H24A 0.9500
C25 C26 1.405(6)
C25 C29 1.501(6)
C26 C27 1.388(6)
C26 C35 1.515(6)
C27 C28 1.398(6)
C27 H27A 0.9500
C29 C30 1.529(7)
C29 H29A 0.9900
C29 H29B 0.9900
C30 C31 1.534(7)
C30 H30A 0.9900
C30 H30B 0.9900
C31 C32 1.444(9)
C31 H31A 0.9900
C31 H31B 0.9900
C32 C33 1.552(8)
C32 H32A 0.9900
C32 H32B 0.9900
C33 C34 1.489(9)
C33 H33A 0.9900
C33 H33B 0.9900
C34 H34A 0.9800
C34 H34B 0.9800
C34 H34C 0.9800
C35 C36 1.529(6)
C35 H35A 0.9900
C35 H35B 0.9900
C36 C37 1.520(6)
C36 H36A 0.9900
C36 H36B 0.9900
C37 C38 1.526(6)
C37 H37A 0.9900
C37 H37B 0.9900
C38 C39 1.538(6)
C38 H38A 0.9900
C38 H38B 0.9900
C39 C40 1.495(7)
C39 H39A 0.9900
C39 H39B 0.9900
C40 H40A 0.9800
C40 H40B 0.9800
C40 H40C 0.9800
C41 C42 1.447(6)
C41 H41A 0.9500
C42 C43 1.393(6)
C42 C47 1.425(6)
C43 C44 1.377(6)
C43 H43A 0.9500
C44 C45 1.378(6)
C44 H44A 0.9500
C45 C46 1.388(6)
C45 H45A 0.9500
C46 C47 1.437(6)
C46 C48 1.501(6)
C49 C50 1.396(6)
C49 C54 1.410(6)
C50 C51 1.375(6)
C50 H50A 0.9500
C51 C52 1.378(6)
C51 H51A 0.9500
C52 C53 1.395(6)
C52 H52A 0.9500
C53 C54 1.375(6)
C53 H53A 0.9500
C55 C56 1.507(6)
C56 C57 1.397(6)
C56 C61 1.423(6)
C57 C58 1.380(6)
C57 H57A 0.9500
C58 C59 1.359(7)
C58 H58A 0.9500
C59 C60 1.404(6)
C59 H59A 0.9500
C60 C61 1.376(6)
C60 H60A 0.9500
C62 H62A 0.9800
C62 H62B 0.9800
C62 H62C 0.9800
C63 H63A 1.0000
C64 H64A 1.0000

loop_
_geom_hbond_atom_site_label_D
_geom_hbond_atom_site_label_H
_geom_hbond_atom_site_label_A
_geom_hbond_distance_DH
_geom_hbond_distance_HA
_geom_hbond_distance_DA
_geom_hbond_angle_DHA
N1 H1A O1 0.88 1.98 2.666(5) 134.1
N2 H2A O4 0.88 1.90 2.636(4) 140.3
N5 H5A O5 0.88 1.94 2.658(4) 138.1
N6 H6A O8 0.88 1.96 2.633(4) 132.7

loop_
_geom_torsion_atom_site_label_1
_geom_torsion_atom_site_label_2
_geom_torsion_atom_site_label_3
_geom_torsion_atom_site_label_4
_geom_torsion
O4 Cu N3 C22 12.3(3)
O5 Cu N3 C22 -108.1(15)
N4 Cu N3 C22 -171.3(3)
O4 Cu N3 C23 -173.3(3)
O5 Cu N3 C23 66.4(16)
N4 Cu N3 C23 3.2(3)
O4 Cu N4 C41 -130.5(15)
O5 Cu N4 C41 6.2(3)
N3 Cu N4 C41 -178.5(3)
O4 Cu N4 C28 45.9(17)
O5 Cu N4 C28 -177.4(3)
N3 Cu N4 C28 -2.1(3)
O5 Cu O4 C21 162.8(3)
N4 Cu O4 C21 -60.4(17)
N3 Cu O4 C21 -12.7(3)
O4 Cu O5 C47 168.3(3)
N4 Cu O5 C47 -8.5(3)
N3 Cu O5 C47 -71.3(16)
C1 O1 C2 C3 -11.4(7)
C1 O1 C2 C7 171.4(4)
O1 C2 C3 C4 -178.7(4)
C7 C2 C3 C4 -1.5(7)
C2 C3 C4 C5 1.9(8)
C3 C4 C5 C6 -0.9(8)
C4 C5 C6 C7 -0.6(7)
C5 C6 C7 C2 1.0(7)
C5 C6 C7 C8 -176.6(4)
O1 C2 C7 C6 177.4(4)
C3 C2 C7 C6 0.0(6)
O1 C2 C7 C8 -5.3(6)
C3 C2 C7 C8 177.4(4)
C9 N1 C8 O2 2.7(7)
C9 N1 C8 C7 -176.3(4)
C6 C7 C8 O2 -19.3(6)
C2 C7 C8 O2 163.3(4)
C6 C7 C8 N1 159.6(4)
C2 C7 C8 N1 -17.8(6)
C8 N1 C9 C10 -30.6(7)
C8 N1 C9 C14 151.8(4)
N1 C9 C10 C11 -175.4(4)
C14 C9 C10 C11 2.2(7)
C9 C10 C11 C12 -0.1(7)
C10 C11 C12 C13 -2.1(8)
C11 C12 C13 C14 2.1(7)
C12 C13 C14 C9 0.0(7)
C12 C13 C14 N2 -178.7(4)
N1 C9 C14 C13 175.6(4)
C10 C9 C14 C13 -2.1(6)
N1 C9 C14 N2 -5.7(6)
C10 C9 C14 N2 176.6(4)
C15 N2 C14 C13 -36.4(6)
C15 N2 C14 C9 144.9(4)
C14 N2 C15 O3 5.7(7)
C14 N2 C15 C16 -171.1(4)
O3 C15 C16 C17 -0.6(6)
N2 C15 C16 C17 176.3(4)
O3 C15 C16 C21 -177.4(4)
N2 C15 C16 C21 -0.5(6)
C21 C16 C17 C18 0.6(6)
C15 C16 C17 C18 -176.4(4)
C16 C17 C18 C19 1.9(7)
C17 C18 C19 C20 -2.2(7)
C18 C19 C20 C21 0.1(7)
C18 C19 C20 C22 178.5(4)
Cu O4 C21 C20 6.8(5)
Cu O4 C21 C16 -173.2(3)
C19 C20 C21 O4 -177.7(4)
C22 C20 C21 O4 4.0(6)
C19 C20 C21 C16 2.3(6)
C22 C20 C21 C16 -176.0(4)
C17 C16 C21 O4 177.4(4)
C15 C16 C21 O4 -5.9(6)
C17 C16 C21 C20 -2.7(6)
C15 C16 C21 C20 174.1(4)
C23 N3 C22 C20 179.4(4)
Cu N3 C22 C20 -6.6(6)
C19 C20 C22 N3 177.7(4)
C21 C20 C22 N3 -3.9(7)
C22 N3 C23 C24 -11.0(6)
Cu N3 C23 C24 174.4(3)
C22 N3 C23 C28 170.9(4)
Cu N3 C23 C28 -3.7(4)
C28 C23 C24 C25 -1.2(6)
N3 C23 C24 C25 -179.2(4)
C23 C24 C25 C26 -1.8(6)
C23 C24 C25 C29 177.1(4)
C24 C25 C26 C27 2.4(6)
C29 C25 C26 C27 -176.4(4)
C24 C25 C26 C35 -179.6(4)
C29 C25 C26 C35 1.5(7)
C25 C26 C27 C28 -0.2(7)
C35 C26 C27 C28 -178.2(4)
C24 C23 C28 C27 3.4(6)
N3 C23 C28 C27 -178.4(4)
C24 C23 C28 N4 -176.2(4)
N3 C23 C28 N4 2.0(5)
C26 C27 C28 C23 -2.8(6)
C26 C27 C28 N4 176.8(4)
C41 N4 C28 C23 177.1(4)
Cu N4 C28 C23 0.6(4)
C41 N4 C28 C27 -2.5(6)
Cu N4 C28 C27 -178.9(4)
C26 C25 C29 C30 -106.9(5)
C24 C25 C29 C30 74.3(6)
C25 C29 C30 C31 149.7(5)
C29 C30 C31 C32 61.2(7)
C30 C31 C32 C33 -174.1(5)
C31 C32 C33 C34 -178.2(6)
C27 C26 C35 C36 -112.4(5)
C25 C26 C35 C36 69.7(6)
C26 C35 C36 C37 -162.5(4)
C35 C36 C37 C38 177.0(4)
C36 C37 C38 C39 -179.0(4)
C37 C38 C39 C40 58.9(6)
C28 N4 C41 C42 -178.2(4)
Cu N4 C41 C42 -2.2(6)
N4 C41 C42 C43 177.9(4)
N4 C41 C42 C47 -2.6(7)
C47 C42 C43 C44 0.7(7)
C41 C42 C43 C44 -179.8(4)
C42 C43 C44 C45 0.1(7)
C43 C44 C45 C46 -2.0(7)
C44 C45 C46 C47 3.0(7)
C44 C45 C46 C48 -173.1(4)
Cu O5 C47 C42 6.5(6)
Cu O5 C47 C46 -174.0(3)
C43 C42 C47 O5 179.8(4)
C41 C42 C47 O5 0.4(6)
C43 C42 C47 C46 0.3(6)
C41 C42 C47 C46 -179.2(4)
C45 C46 C47 O5 178.4(4)
C48 C46 C47 O5 -5.8(6)
C45 C46 C47 C42 -2.1(6)
C48 C46 C47 C42 173.7(4)
C49 N5 C48 O6 12.8(7)
C49 N5 C48 C46 -161.6(4)
C45 C46 C48 O6 -8.2(6)
C47 C46 C48 O6 175.9(4)
C45 C46 C48 N5 166.4(4)
C47 C46 C48 N5 -9.5(6)
C48 N5 C49 C50 -30.4(6)
C48 N5 C49 C54 147.4(4)
C54 C49 C50 C51 -0.8(6)
N5 C49 C50 C51 177.0(4)
C49 C50 C51 C52 0.2(7)
C50 C51 C52 C53 0.8(7)
C51 C52 C53 C54 -1.1(7)
C52 C53 C54 C49 0.5(6)
C52 C53 C54 N6 -174.4(4)
C50 C49 C54 C53 0.5(6)
N5 C49 C54 C53 -177.4(4)
C50 C49 C54 N6 175.6(4)
N5 C49 C54 N6 -2.3(6)
C55 N6 C54 C53 -29.5(7)
C55 N6 C54 C49 155.5(4)
C54 N6 C55 O7 -5.4(7)
C54 N6 C55 C56 177.6(4)
O7 C55 C56 C57 -13.3(6)
N6 C55 C56 C57 163.8(4)
O7 C55 C56 C61 167.8(4)
N6 C55 C56 C61 -15.1(6)
C61 C56 C57 C58 0.7(6)
C55 C56 C57 C58 -178.3(4)
C56 C57 C58 C59 -0.3(7)
C57 C58 C59 C60 0.5(7)
C58 C59 C60 C61 -1.1(7)
C62 O8 C61 C60 -1.6(6)
C62 O8 C61 C56 -179.4(4)
C59 C60 C61 O8 -176.3(4)
C59 C60 C61 C56 1.4(6)
C57 C56 C61 O8 176.6(4)
C55 C56 C61 O8 -4.5(6)
C57 C56 C61 C60 -1.2(6)
C55 C56 C61 C60 177.6(4)
